data_4132726
loop_
_publ_author_name
'Carmona, Jos\'e A'
'Hornillos, Valent\'in'
'Ram\'irez-L\'opez, Pedro'
'Ros, Abel'
'Iglesias-Sig\"uenza, Javier'
'G\'omez-Bengoa, Enrique'
'Fern\'andez, Rosario'
'Lassaletta, Jos\'e M'

_publ_section_title
;
 Dynamic Kinetic Asymmetric Heck Reaction for the Simultaneous Generation
 of Central and Axial Chirality.
;
_journal_issue 35
_journal_name_full 'Journal of the American Chemical Society'
_journal_page_first 11067
_journal_page_last 11075
_journal_paper_doi 10.1021/jacs.8b05819
_journal_volume 140
_journal_year 2018
_chemical_formula_sum 'C23 H17 N O'
_chemical_formula_weight 323.38
_space_group_IT_number 19
_space_group_name_Hall 'P 2ac 2ab'
_space_group_name_H-M_alt 'P 21 21 21'
_symmetry_cell_setting orthorhombic
_symmetry_space_group_name_H-M 'P 21 21 21'
_atom_sites_solution_hydrogens geom
_atom_sites_solution_primary direct
_atom_sites_solution_secondary difmap
_audit_creation_method SHELXL-97
_cell_angle_alpha 90.00
_cell_angle_beta 90.00
_cell_angle_gamma 90.00
_cell_formula_units_Z 4
_cell_length_a 8.2353(3)
_cell_length_b 13.2333(5)
_cell_length_c 15.1468(5)
_cell_measurement_reflns_used 9911
_cell_measurement_temperature 100(2)
_cell_measurement_theta_max 65.15
_cell_measurement_theta_min 3.34
_cell_volume 1650.70(10)
_computing_cell_refinement 'Bruker SAINT'
_computing_data_collection 'Bruker APEX2'
_computing_data_reduction 'Bruker SAINT'
_computing_molecular_graphics 'Bruker SHELXTL'
_computing_publication_material 'Bruker SHELXTL'
_computing_structure_refinement 'SHELXL-97 (Sheldrick, 2008)'
_computing_structure_solution 'SHELXS-97 (Sheldrick, 2008)'
_diffrn_ambient_temperature 100(2)
_diffrn_measured_fraction_theta_full 0.985
_diffrn_measured_fraction_theta_max 0.986
_diffrn_measurement_device_type 'Bruker APEX-II CCD'
_diffrn_measurement_method '\f and \w scans'
_diffrn_radiation_monochromator graphite
_diffrn_radiation_source 'fine-focus sealed tube'
_diffrn_radiation_type CuK\a
_diffrn_radiation_wavelength 1.54178
_diffrn_reflns_av_R_equivalents 0.0444
_diffrn_reflns_av_sigmaI/netI 0.0244
_diffrn_reflns_limit_h_max 9
_diffrn_reflns_limit_h_min -8
_diffrn_reflns_limit_k_max 15
_diffrn_reflns_limit_k_min -14
_diffrn_reflns_limit_l_max 11
_diffrn_reflns_limit_l_min -17
_diffrn_reflns_number 16964
_diffrn_reflns_theta_full 65.14
_diffrn_reflns_theta_max 65.14
_diffrn_reflns_theta_min 4.44
_exptl_absorpt_coefficient_mu 0.619
_exptl_absorpt_correction_T_max 0.9757
_exptl_absorpt_correction_T_min 0.8556
_exptl_absorpt_correction_type multi-scan
_exptl_absorpt_process_details
; 
 SADABS, Bruker (2006). APEX 2. Version 2.1. Bruker Analytical 
 X-ray Solutions, Madison, Wisconsin, USA. 
;
_exptl_crystal_colour colourless
_exptl_crystal_density_diffrn 1.301
_exptl_crystal_density_method 'not measured'
_exptl_crystal_description Prism
_exptl_crystal_F_000 680
_exptl_crystal_size_max 0.26
_exptl_crystal_size_mid 0.16
_exptl_crystal_size_min 0.04
_refine_diff_density_max 0.147
_refine_diff_density_min -0.170
_refine_diff_density_rms 0.034
_refine_ls_abs_structure_details 'Flack H D (1983), Acta Cryst. A39, 876-881'
_refine_ls_abs_structure_Flack 0.1(2)
_refine_ls_extinction_method none
_refine_ls_goodness_of_fit_ref 0.945
_refine_ls_hydrogen_treatment mixed
_refine_ls_matrix_type full
_refine_ls_number_parameters 226
_refine_ls_number_reflns 2743
_refine_ls_number_restraints 0
_refine_ls_restrained_S_all 0.945
_refine_ls_R_factor_all 0.0294
_refine_ls_R_factor_gt 0.0291
_refine_ls_shift/su_max 0.001
_refine_ls_shift/su_mean 0.000
_refine_ls_structure_factor_coef Fsqd
_refine_ls_weighting_details 'calc w=1/[\s^2^(Fo^2^)+(0.1000P)^2^+0.0000P] where P=(Fo^2^+2Fc^2^)/3'
_refine_ls_weighting_scheme calc
_refine_ls_wR_factor_gt 0.0977
_refine_ls_wR_factor_ref 0.0983
_reflns_number_gt 2702
_reflns_number_total 2743
_reflns_threshold_expression >2sigma(I)
_cod_data_source_file ja8b05819_si_003.cif
_cod_data_source_block cu_igl3617a_0m
_cod_depositor_comments
;
The following automatic conversions were performed:

data item '_symmetry_cell_setting' value 'Orthorhombic' was changed
to 'orthorhombic' in accordance with the
/home/saulius/struct/COD-crude-data/automatic-downloads/DataCite-retrospective/ACS/depositions/lib/dictionaries/cif_core.dic
dictionary named 'cif_core.dic' version 2.4.2 last updated on
2011-04-26.

Automatic conversion script
Id: cif_fix_values 6909 2019-04-08 15:41:33Z antanas 
;
_cod_original_sg_symbol_H-M P2(1)2(1)2(1)
_cod_database_code 4132726

loop_
_symmetry_equiv_pos_as_xyz
'x, y, z'
'-x+1/2, -y, z+1/2'
'-x, y+1/2, -z+1/2'
'x+1/2, -y+1/2, -z'

loop_
_atom_site_label
_atom_site_type_symbol
_atom_site_fract_x
_atom_site_fract_y
_atom_site_fract_z
_atom_site_U_iso_or_equiv
_atom_site_adp_type
_atom_site_occupancy
_atom_site_symmetry_multiplicity
_atom_site_calc_flag
_atom_site_refinement_flags
O1 O -0.10476(11) 0.00316(6) 0.66440(6) 0.0321(2) Uani 1 1 d .
N1 N 0.43178(12) 0.05081(8) 0.72343(7) 0.0268(3) Uani 1 1 d .
C1 C 0.49839(15) 0.12484(10) 0.77447(9) 0.0304(3) Uani 1 1 d .
H1 H 0.5284 0.1083 0.8319 0.036 Uiso 1 1 calc R
C2 C 0.52376(15) 0.22136(10) 0.74687(8) 0.0295(3) Uani 1 1 d .
H2 H 0.5698 0.2686 0.7848 0.035 Uiso 1 1 calc R
C3 C 0.47966(14) 0.24913(9) 0.66023(9) 0.0254(3) Uani 1 1 d .
C4 C 0.50106(15) 0.34803(9) 0.62582(9) 0.0305(3) Uani 1 1 d .
H4 H 0.5470 0.3982 0.6609 0.037 Uiso 1 1 calc R
C5 C 0.45431(15) 0.36976(9) 0.54144(10) 0.0325(3) Uani 1 1 d .
H5 H 0.4698 0.4346 0.5193 0.039 Uiso 1 1 calc R
C6 C 0.38308(16) 0.29546(10) 0.48748(9) 0.0309(3) Uani 1 1 d .
H6 H 0.3508 0.3118 0.4304 0.037 Uiso 1 1 calc R
C7 C 0.36101(15) 0.19937(10) 0.51832(8) 0.0267(3) Uani 1 1 d .
H7 H 0.3141 0.1506 0.4822 0.032 Uiso 1 1 calc R
C8 C 0.40948(14) 0.17378(9) 0.60543(8) 0.0234(3) Uani 1 1 d .
C9 C 0.38956(14) 0.07439(9) 0.64182(7) 0.0228(3) Uani 1 1 d .
C10 C 0.31455(15) -0.00808(9) 0.58794(8) 0.0238(3) Uani 1 1 d .
C11 C 0.40313(15) -0.05046(9) 0.51535(8) 0.0247(3) Uani 1 1 d .
C12 C 0.56572(16) -0.02218(10) 0.49576(8) 0.0285(3) Uani 1 1 d .
H12 H 0.6184 0.0247 0.5314 0.034 Uiso 1 1 calc R
C13 C 0.64540(16) -0.06309(10) 0.42524(8) 0.0320(3) Uani 1 1 d .
H13 H 0.7524 -0.0446 0.4141 0.038 Uiso 1 1 calc R
C14 C 0.56816(18) -0.13270(9) 0.36917(8) 0.0326(3) Uani 1 1 d .
H14 H 0.6226 -0.1582 0.3202 0.039 Uiso 1 1 calc R
C15 C 0.41219(18) -0.16289(9) 0.38692(8) 0.0312(3) Uani 1 1 d .
H15 H 0.3615 -0.2092 0.3498 0.037 Uiso 1 1 calc R
C16 C 0.32735(16) -0.12447(9) 0.46109(8) 0.0269(3) Uani 1 1 d .
C17 C 0.16893(16) -0.15803(9) 0.48307(9) 0.0297(3) Uani 1 1 d .
H17 H 0.1191 -0.2074 0.4488 0.036 Uiso 1 1 calc R
C18 C 0.08916(16) -0.11871(9) 0.55375(8) 0.0283(3) Uani 1 1 d .
H18 H -0.0144 -0.1421 0.5673 0.034 Uiso 1 1 calc R
C19 C 0.16015(15) -0.04300(8) 0.60710(8) 0.0251(3) Uani 1 1 d .
C20 C 0.06779(15) -0.00663(9) 0.68702(8) 0.0271(3) Uani 1 1 d .
H20 H 0.1104 0.0591 0.7058 0.033 Uiso 1 1 calc R
C21 C 0.07545(16) -0.08230(9) 0.76527(8) 0.0281(3) Uani 1 1 d .
H21A H 0.1469 -0.1386 0.7522 0.034 Uiso 1 1 calc R
H21B H 0.1115 -0.0495 0.8191 0.034 Uiso 1 1 calc R
C22 C -0.09861(17) -0.11609(9) 0.77241(9) 0.0305(3) Uani 1 1 d .
H22 H -0.1372 -0.1653 0.8109 0.037 Uiso 1 1 calc R
C23 C -0.18778(16) -0.06510(9) 0.71553(8) 0.0293(3) Uani 1 1 d .
H23 H -0.2993 -0.0747 0.7104 0.035 Uiso 1 1 calc R

loop_
_atom_site_aniso_label
_atom_site_aniso_U_11
_atom_site_aniso_U_22
_atom_site_aniso_U_33
_atom_site_aniso_U_23
_atom_site_aniso_U_13
_atom_site_aniso_U_12
O1 0.0257(4) 0.0288(5) 0.0418(5) 0.0068(4) 0.0011(4) 0.0012(4)
N1 0.0269(5) 0.0274(5) 0.0261(5) 0.0013(4) -0.0011(4) 0.0029(4)
C1 0.0273(6) 0.0356(7) 0.0283(6) -0.0011(5) -0.0046(5) 0.0044(5)
C2 0.0238(5) 0.0316(6) 0.0332(7) -0.0101(5) -0.0025(5) 0.0003(5)
C3 0.0178(5) 0.0244(6) 0.0341(6) -0.0041(5) 0.0033(5) 0.0016(5)
C4 0.0250(6) 0.0212(5) 0.0453(8) -0.0076(5) 0.0087(5) -0.0027(5)
C5 0.0323(6) 0.0187(5) 0.0466(8) 0.0037(5) 0.0120(6) 0.0006(5)
C6 0.0320(7) 0.0267(6) 0.0341(6) 0.0066(5) 0.0048(5) 0.0026(5)
C7 0.0261(6) 0.0246(6) 0.0295(6) 0.0000(5) -0.0009(5) -0.0010(5)
C8 0.0196(5) 0.0204(5) 0.0301(6) -0.0016(5) 0.0029(5) 0.0012(5)
C9 0.0207(5) 0.0220(6) 0.0257(6) 0.0009(4) 0.0022(5) 0.0030(4)
C10 0.0269(5) 0.0181(6) 0.0263(6) 0.0044(4) -0.0012(5) -0.0004(5)
C11 0.0303(6) 0.0175(5) 0.0264(6) 0.0034(5) -0.0010(5) 0.0018(5)
C12 0.0327(6) 0.0222(6) 0.0306(6) 0.0014(5) 0.0007(5) 0.0011(5)
C13 0.0332(6) 0.0281(6) 0.0346(6) 0.0038(5) 0.0052(5) 0.0034(5)
C14 0.0436(7) 0.0235(6) 0.0308(7) -0.0001(5) 0.0051(6) 0.0075(5)
C15 0.0450(7) 0.0197(5) 0.0289(6) 0.0003(5) -0.0009(6) 0.0053(6)
C16 0.0361(6) 0.0164(5) 0.0281(6) 0.0024(5) -0.0028(5) 0.0007(5)
C17 0.0373(7) 0.0200(6) 0.0318(6) 0.0018(5) -0.0044(5) -0.0060(5)
C18 0.0314(5) 0.0201(5) 0.0334(6) 0.0049(5) -0.0016(6) -0.0061(5)
C19 0.0277(6) 0.0186(6) 0.0290(6) 0.0044(5) -0.0001(5) -0.0009(5)
C20 0.0230(6) 0.0221(6) 0.0362(7) 0.0011(5) 0.0013(5) -0.0013(5)
C21 0.0266(6) 0.0280(6) 0.0296(6) 0.0022(5) 0.0028(5) 0.0026(5)
C22 0.0344(6) 0.0245(6) 0.0324(6) -0.0001(5) 0.0080(6) -0.0023(5)
C23 0.0245(6) 0.0263(6) 0.0372(7) -0.0044(5) 0.0052(5) -0.0027(5)

loop_
_atom_type_symbol
_atom_type_description
_atom_type_scat_dispersion_real
_atom_type_scat_dispersion_imag
_atom_type_scat_source
C C 0.0181 0.0091 'International Tables Vol C Tables 4.2.6.8 and 6.1.1.4'
H H 0.0000 0.0000 'International Tables Vol C Tables 4.2.6.8 and 6.1.1.4'
N N 0.0311 0.0180 'International Tables Vol C Tables 4.2.6.8 and 6.1.1.4'
O O 0.0492 0.0322 'International Tables Vol C Tables 4.2.6.8 and 6.1.1.4'

loop_
_geom_angle_atom_site_label_1
_geom_angle_atom_site_label_2
_geom_angle_atom_site_label_3
_geom_angle
C23 O1 C20 107.01(9)
C9 N1 C1 117.82(11)
C2 C1 N1 124.22(12)
C1 C2 C3 119.42(12)
C2 C3 C4 123.35(12)
C2 C3 C8 117.75(11)
C4 C3 C8 118.89(11)
C5 C4 C3 120.18(12)
C4 C5 C6 120.95(12)
C7 C6 C5 120.47(12)
C6 C7 C8 120.15(12)
C7 C8 C3 119.35(11)
C7 C8 C9 122.92(11)
C3 C8 C9 117.73(11)
N1 C9 C8 123.06(11)
N1 C9 C10 116.53(11)
C8 C9 C10 120.40(10)
C19 C10 C11 119.86(11)
C19 C10 C9 120.57(10)
C11 C10 C9 119.58(10)
C12 C11 C16 118.28(11)
C12 C11 C10 122.44(11)
C16 C11 C10 119.28(11)
C13 C12 C11 120.77(12)
C12 C13 C14 121.00(12)
C15 C14 C13 119.76(12)
C14 C15 C16 120.82(12)
C15 C16 C17 121.82(12)
C15 C16 C11 119.25(12)
C17 C16 C11 118.93(12)
C18 C17 C16 120.64(12)
C17 C18 C19 121.44(12)
C10 C19 C18 119.79(11)
C10 C19 C20 121.68(11)
C18 C19 C20 118.45(11)
O1 C20 C19 109.21(10)
O1 C20 C21 105.93(10)
C19 C20 C21 112.72(10)
C22 C21 C20 101.99(10)
C23 C22 C21 109.36(11)
C22 C23 O1 115.36(12)

loop_
_geom_bond_atom_site_label_1
_geom_bond_atom_site_label_2
_geom_bond_distance
O1 C23 1.3723(16)
O1 C20 1.4675(15)
N1 C9 1.3215(16)
N1 C1 1.3631(17)
C1 C2 1.360(2)
C2 C3 1.4104(18)
C3 C4 1.4198(17)
C3 C8 1.4203(17)
C4 C5 1.365(2)
C5 C6 1.407(2)
C6 C7 1.3669(17)
C7 C8 1.4194(18)
C8 C9 1.4355(17)
C9 C10 1.4964(17)
C10 C19 1.3837(17)
C10 C11 1.4337(17)
C11 C12 1.4216(18)
C11 C16 1.4227(18)
C12 C13 1.3655(18)
C13 C14 1.4051(19)
C14 C15 1.372(2)
C15 C16 1.4173(19)
C16 C17 1.4178(19)
C17 C18 1.3595(19)
C18 C19 1.4137(17)
C19 C20 1.5085(17)
C20 C21 1.5528(17)
C21 C22 1.5054(19)
C22 C23 1.318(2)
